data_1567108
loop_
_publ_author_name
'Li, Cui-Cui'
'Zhang, Siqi'
'Tang, Jian'
'Jian, Ruijun'
'Xia, Yu'
'Zhao, Liang'

_publ_section_title
;
 Pyridine dicarbanion-bonded Ag<sub>13</sub> organometallic nanoclusters:
 synthesis and on-surface oxidative coupling reaction.
;
_journal_issue 27
_journal_name_full 'Chemical science'
_journal_page_first 8095
_journal_page_last 8103
_journal_paper_doi 10.1039/d2sc00989g
_journal_volume 13
_journal_year 2022
_chemical_formula_moiety 'C41 H36 Ag13 F15 N6 O15 S5, C F3 O3 S'
_chemical_formula_sum 'C42 H36 Ag13 F18 N6 O18 S6'
_chemical_formula_weight 2849.44
_space_group_crystal_system triclinic
_space_group_IT_number 2
_space_group_name_Hall '-P 1'
_space_group_name_H-M_alt 'P -1'
_atom_sites_solution_hydrogens geom
_audit_creation_date 2020-03-17
_audit_creation_method
;
Olex2 1.2
(compiled 2018.05.29 svn.r3508 for OlexSys, GUI svn.r5506)
;
_audit_update_record
;
2020-04-11 deposited with the CCDC.	2022-06-13 downloaded from the CCDC.
;
_cell_angle_alpha 82.805(4)
_cell_angle_beta 84.350(3)
_cell_angle_gamma 88.156(4)
_cell_formula_units_Z 2
_cell_length_a 14.0332(6)
_cell_length_b 15.3545(7)
_cell_length_c 22.4180(9)
_cell_measurement_reflns_used 10234
_cell_measurement_temperature 293(2)
_cell_measurement_theta_max 74.5520
_cell_measurement_theta_min 4.3770
_cell_volume 4768.2(4)
_computing_cell_refinement 'CrysAlisPro 1.171.40.53 (Rigaku OD, 2019)'
_computing_data_collection 'CrysAlisPro 1.171.40.53 (Rigaku OD, 2019)'
_computing_data_reduction 'CrysAlisPro 1.171.40.53 (Rigaku OD, 2019)'
_computing_molecular_graphics 'Olex2 (Dolomanov et al., 2009)'
_computing_publication_material 'Olex2 (Dolomanov et al., 2009)'
_computing_structure_refinement 'ShelXL (Sheldrick, 2015)'
_diffrn_ambient_temperature 293(2)
_diffrn_detector 'CCD plate'
_diffrn_detector_area_resol_mean 5.2137
_diffrn_detector_type AtlasS2
_diffrn_measured_fraction_theta_full 0.995
_diffrn_measured_fraction_theta_max 0.963
_diffrn_measurement_details
;
List of Runs (angles in degrees, time in seconds):

  # Type    Start    End  Width  t~exp~   \w     \q     \k     \f   Frames
#--------------------------------------------------------------------------
  1  \w   -113.00 -16.00   1.00    1.77    --  -40.56 -57.00 -90.00   97
  2  \w    -66.00  28.00   1.00    1.77    --  -40.56  57.00  60.00   94
  3  \w    -51.00  33.00   1.00    1.77    --  -40.56  38.00-150.00   84
  4  \w      5.00  64.00   1.00    1.77    --   40.56 -99.00 120.00   59
  5  \w     26.00  80.00   1.00    1.77    --   40.56 -99.00-150.00   54
  6  \w    108.00 178.00   1.00    7.07    --  107.77  45.00-150.00   70
  7  \w     51.00 114.00   1.00    7.07    --  107.77 -61.00-120.00   63
  8  \w     63.00 132.00   1.00    7.07    --  107.77 -77.00  30.00   69
  9  \w     36.00  78.00   1.00    7.07    --  107.77-125.00  90.00   42
 10  \w    153.00 178.00   1.00    7.07    --  107.77  77.00-120.00   25
 11  \w     80.00 178.00   1.00    7.07    --  107.77  61.00  90.00   98
 12  \w     44.00 118.00   1.00    7.07    --  107.77 -45.00  90.00   74
 13  \w     75.00 132.00   1.00    7.07    --  107.77  77.00-120.00   57
 14  \w     39.00  65.00   1.00    7.07    --  107.77-125.00 -30.00   26
 15  \w     36.00  97.00   1.00    7.07    --  107.77 -45.00 -60.00   61
 16  \w     84.00 118.00   1.00    7.07    --  107.77-125.00 -30.00   34
 17  \w     74.00 101.00   1.00    7.07    --  107.77-125.00  60.00   27
 18  \w     69.00 117.00   1.00    7.07    --  107.77-125.00-120.00   48
 19  \w     26.00  82.00   1.00    7.07    --  107.77 -95.00-120.00   56
 20  \w     93.00 118.00   1.00    7.07    --  107.77-125.00  90.00   25
 21  \w     93.00 178.00   1.00    7.07    --  107.77   0.00-180.00   85
;
_diffrn_measurement_device 'four-circle diffractometer'
_diffrn_measurement_device_type 'SuperNova, Dual, Cu at home/near, AtlasS2'
_diffrn_measurement_method '\w scans'
_diffrn_orient_matrix_type 'CrysAlisPro convention (1999,Acta A55,543-557)'
_diffrn_orient_matrix_UB_11 -0.0317193000
_diffrn_orient_matrix_UB_12 -0.0549798000
_diffrn_orient_matrix_UB_13 0.0605833000
_diffrn_orient_matrix_UB_21 -0.0032979000
_diffrn_orient_matrix_UB_22 0.0833757000
_diffrn_orient_matrix_UB_23 0.0319483000
_diffrn_orient_matrix_UB_31 -0.1056291000
_diffrn_orient_matrix_UB_32 0.0160309000
_diffrn_orient_matrix_UB_33 -0.0122694000
_diffrn_radiation_monochromator mirror
_diffrn_radiation_probe x-ray
_diffrn_radiation_type CuK\a
_diffrn_radiation_wavelength 1.54184
_diffrn_reflns_av_R_equivalents 0.0998
_diffrn_reflns_av_unetI/netI 0.1164
_diffrn_reflns_Laue_measured_fraction_full 0.995
_diffrn_reflns_Laue_measured_fraction_max 0.963
_diffrn_reflns_limit_h_max 13
_diffrn_reflns_limit_h_min -17
_diffrn_reflns_limit_k_max 18
_diffrn_reflns_limit_k_min -19
_diffrn_reflns_limit_l_max 27
_diffrn_reflns_limit_l_min -27
_diffrn_reflns_number 34811
_diffrn_reflns_point_group_measured_fraction_full 0.995
_diffrn_reflns_point_group_measured_fraction_max 0.963
_diffrn_reflns_theta_full 67.684
_diffrn_reflns_theta_max 74.763
_diffrn_reflns_theta_min 3.719
_diffrn_source 'micro-focus sealed X-ray tube'
_diffrn_source_type 'SuperNova (Cu) X-ray Source'
_exptl_absorpt_coefficient_mu 22.889
_exptl_absorpt_correction_T_max 1.00000
_exptl_absorpt_correction_T_min 0.15599
_exptl_absorpt_correction_type multi-scan
_exptl_absorpt_process_details
;
CrysAlisPro 1.171.40.53 (Rigaku Oxford Diffraction, 2019)
Empirical absorption correction using spherical harmonics,
 implemented in SCALE3 ABSPACK scaling algorithm.
;
_exptl_crystal_colour 'clear light bronze'
_exptl_crystal_density_diffrn 1.985
_exptl_crystal_description block
_exptl_crystal_F_000 2686
_exptl_crystal_size_max 0.3
_exptl_crystal_size_mid 0.15
_exptl_crystal_size_min 0.1
_refine_diff_density_max 3.796
_refine_diff_density_min -2.729
_refine_diff_density_rms 0.347
_refine_ls_extinction_method none
_refine_ls_goodness_of_fit_ref 1.195
_refine_ls_hydrogen_treatment constr
_refine_ls_matrix_type full
_refine_ls_number_parameters 922
_refine_ls_number_reflns 18877
_refine_ls_number_restraints 126
_refine_ls_restrained_S_all 1.192
_refine_ls_R_factor_all 0.1665
_refine_ls_R_factor_gt 0.1234
_refine_ls_shift/su_max 0.001
_refine_ls_shift/su_mean 0.000
_refine_ls_structure_factor_coef Fsqd
_refine_ls_weighting_details
;
 w=1/[\s^2^(Fo^2^)+(0.2000P)^2^]
 where P=(Fo^2^+2Fc^2^)/3
;
_refine_ls_weighting_scheme calc
_refine_ls_wR_factor_gt 0.3387
_refine_ls_wR_factor_ref 0.3901
_reflns_Friedel_coverage 0.000
_reflns_number_gt 10652
_reflns_number_total 18877
_reflns_threshold_expression 'I > 2\s(I)'
_cod_data_source_file d2sc00989g2.cif
_cod_data_source_block 20191113-lcc-acecluster-acetone_sq
_cod_depositor_comments 'Adding full bibliography for 1567108--1567115.cif.'
_cod_database_code 1567108
_shelxl_version_number 2013-2
_chemical_oxdiff_formula 'C H O N S F Ag'
_chemical_oxdiff_usercomment 'C H O N Fe Cl'
_shelx_space_group_comment
;
The symmetry employed for this shelxl refinement is uniquely defined
by the following loop, which should always be used as a source of
symmetry information in preference to the above space-group names.
They are only intended as comments.
;
_shelx_estimated_absorpt_t_max 0.208
_shelx_estimated_absorpt_t_min 0.055
_reflns_odcompleteness_completeness 99.50
_reflns_odcompleteness_iscentric 1
_reflns_odcompleteness_theta 67.79
_olex2_refinement_description
;
1. Fixed Uiso
 At 1.2 times of:
  All C(H) groups, All N(H) groups
 At 1.5 times of:
  All C(H,H,H) groups
2. Rigid bond restraints
 S00F, C02K, F01R, F02J, F01D
 with sigma for 1-2 distances of 0.01 and sigma for 1-3 distances of 0.01
 C73, F42, F32, F47
 with sigma for 1-2 distances of 0.01 and sigma for 1-3 distances of 0.01
 S00H, C58, F014, F021, F01U
 with sigma for 1-2 distances of 0.01 and sigma for 1-3 distances of 0.01
 F02V, C59, F02M, F01T, S00J
 with sigma for 1-2 distances of 0.01 and sigma for 1-3 distances of 0.01
3. Uiso/Uaniso restraints and constraints
C02K \\sim F01R \\sim F02J \\sim F01D \\sim S00F: within 2A with sigma of 0.04
and sigma for terminal atoms of 0.08
F42 \\sim C73 \\sim F32 \\sim F47: within 2A with sigma of 0.04 and sigma for
terminal atoms of 0.08
F014 \\sim C58 \\sim F01U \\sim F021 \\sim S00H: within 2A with sigma of 0.04
and sigma for terminal atoms of 0.08
S00J \\sim C59 \\sim F02V \\sim F01T \\sim F02M: within 2A with sigma of 0.04
and sigma for terminal atoms of 0.08
4.a Aromatic/amide H refined with riding coordinates:
 N00P(H00P), C025(H025), N01F(H01F), C029(H029), N00R(H00R), N00V(H00V),
 N00Z(H00Z), C010(H010), C018(H018), C01G(H01G), C01H(H01H), C01L(H01L),
 C01P(H01P), N01X(H01X), C022(H022), C027(H027), C02C(H02C), C02F(H02F)
4.b Fitted hexagon refined as free rotating group:
 C00Q(C01B,C025,C02G,N01F,C029)
4.c Idealised Me refined as rotating group:
 C01Q(H01A,H01B,H01C), C02D(H02A,H02B,H02D), C02O(H02E,H02G,H02H), C02R(H02I,
 H02J,H02K), C35(H35A,H35B,H35C), C0AA(H0AA,H0AB,H0AC)
;
_olex2_submission_special_instructions 'No special instructions were received'
_oxdiff_exptl_absorpt_empirical_details
;
Empirical correction (ABSPACK) includes:
- Absorption correction using spherical harmonics
- Frame scaling
;
_oxdiff_exptl_absorpt_empirical_full_max 4.609
_oxdiff_exptl_absorpt_empirical_full_min 0.346

loop_
_space_group_symop_operation_xyz
'x, y, z'
'-x, -y, -z'

loop_
_atom_site_label
_atom_site_type_symbol
_atom_site_fract_x
_atom_site_fract_y
_atom_site_fract_z
_atom_site_U_iso_or_equiv
_atom_site_adp_type
_atom_site_occupancy
_atom_site_site_symmetry_order
_atom_site_calc_flag
_atom_site_refinement_flags_posn
_atom_site_refinement_flags_adp
_atom_site_refinement_flags_occupancy
_atom_site_disorder_assembly
_atom_site_disorder_group
Ag01 Ag 0.39000(11) 0.67813(9) 0.60649(6) 0.0565(4) Uani 1 1 d . . . . .
Ag02 Ag 0.20668(11) 0.72224(10) 0.64068(6) 0.0580(4) Uani 1 1 d . . . . .
Ag03 Ag 0.25253(11) 0.55369(9) 0.68950(7) 0.0597(4) Uani 1 1 d . . . . .
Ag04 Ag 0.51972(12) 0.65085(9) 0.68967(7) 0.0602(4) Uani 1 1 d . . . . .
Ag05 Ag 0.46195(12) 0.82356(9) 0.67880(7) 0.0595(4) Uani 1 1 d . . . . .
Ag06 Ag 0.13417(12) 0.76262(11) 0.77701(7) 0.0621(4) Uani 1 1 d . . . . .
Ag07 Ag 0.37827(12) 0.51327(9) 0.77784(6) 0.0609(4) Uani 1 1 d . . . . .
Ag08 Ag 0.32737(11) 0.69511(10) 0.74424(7) 0.0579(4) Uani 1 1 d . . . . .
Ag09 Ag 0.26361(13) 0.71432(11) 0.87664(7) 0.0658(4) Uani 1 1 d . . . . .
Ag0A Ag 0.17379(12) 0.59269(11) 0.82532(7) 0.0662(5) Uani 1 1 d . . . . .
Ag0B Ag 0.46330(12) 0.64291(10) 0.83310(7) 0.0633(4) Uani 1 1 d . . . . .
Ag0C Ag 0.27292(13) 0.87468(10) 0.71139(7) 0.0624(4) Uani 1 1 d . . . . .
Ag0D Ag 0.41190(13) 0.81583(11) 0.82188(7) 0.0660(4) Uani 1 1 d . . . . .
S00E S 0.5882(4) 0.7979(4) 0.5258(3) 0.0681(14) Uani 1 1 d . . . . .
S00F S 0.6748(5) 0.5125(5) 0.7751(3) 0.0808(18) Uani 1 1 d . U . . .
S00G S 0.4932(6) 1.0215(4) 0.7485(3) 0.0848(18) Uani 1 1 d . . . . .
S00H S 0.5262(8) 0.2695(5) 1.0134(3) 0.101(2) Uani 1 1 d . U . . .
S00I S -0.0132(6) 0.8538(6) 0.6603(4) 0.096(2) Uani 1 1 d . . . . .
S00J S 0.0202(7) 0.7360(11) 0.9284(4) 0.142(5) Uani 1 1 d . U . . .
O00L O 0.5730(14) 0.8575(10) 0.4752(9) 0.083(5) Uani 1 1 d . . . . .
O00M O 0.5062(16) 0.3442(12) 1.0416(8) 0.088(6) Uani 1 1 d . . . . .
F00N F 0.6127(19) 1.0981(16) 0.8047(9) 0.136(8) Uani 1 1 d . . . . .
O00O O 0.5370(14) 0.7171(9) 0.5309(8) 0.086(6) Uani 1 1 d . . . . .
N00P N 0.3689(14) 0.9714(11) 0.5303(9) 0.065(5) Uani 1 1 d . . . . .
H00P H 0.3901 1.0206 0.5121 0.078 Uiso 1 1 calc R . . . .
C00Q C 0.0785(9) 0.6360(9) 0.7537(6) 0.077(8) Uani 1 1 d . . . . .
C01B C 0.1110(8) 0.6248(10) 0.6945(6) 0.077(7) Uani 1 1 d G . . . .
C025 C 0.0472(10) 0.6029(10) 0.6554(5) 0.079(8) Uani 1 1 d G . . . .
H025 H 0.0690 0.5953 0.6158 0.095 Uiso 1 1 calc R . . . .
C02G C -0.0491(9) 0.5921(10) 0.6755(6) 0.071(6) Uani 1 1 d G . . . .
N01F N -0.0816(8) 0.6034(10) 0.7347(6) 0.082(7) Uani 1 1 d G . . . .
H01F H -0.1411 0.5967 0.7472 0.098 Uiso 1 1 calc R . . . .
C029 C -0.0177(10) 0.6253(10) 0.7738(5) 0.069(6) Uani 1 1 d G . . . .
H029 H -0.0395 0.6328 0.8134 0.083 Uiso 1 1 calc R . . . .
N00R N 0.5207(13) 0.4299(12) 0.5937(7) 0.061(4) Uani 1 1 d . . . . .
H00R H 0.5569 0.4113 0.5645 0.074 Uiso 1 1 calc R . . . .
O00S O 0.1120(12) 0.7307(16) 0.9500(10) 0.096(6) Uani 1 1 d . . . . .
O00T O 0.4759(15) 0.9660(13) 0.8027(8) 0.084(5) Uani 1 1 d . . . . .
O00U O 0.5841(16) 0.8404(12) 0.5783(10) 0.094(6) Uani 1 1 d . . . . .
N00V N 0.7326(18) 0.7960(17) 0.7416(11) 0.092(8) Uani 1 1 d . . . . .
H00V H 0.7893 0.8075 0.7247 0.111 Uiso 1 1 calc R . . . .
O00X O 0.6583(15) 0.5506(15) 0.7155(9) 0.100(7) Uani 1 1 d . . . . .
O00Y O 0.5902(13) 0.5024(15) 0.8188(11) 0.108(8) Uani 1 1 d . . . . .
N00Z N 0.3832(14) 0.4521(13) 0.9688(8) 0.067(5) Uani 1 1 d . . . . .
H00Z H 0.4185 0.4176 0.9911 0.080 Uiso 1 1 calc R . . . .
C010 C 0.3692(19) 0.9573(13) 0.5903(10) 0.067(6) Uani 1 1 d . . . . .
H010 H 0.3865 1.0010 0.6120 0.081 Uiso 1 1 calc R . . . .
F011 F 0.6409(18) 1.1227(16) 0.7095(10) 0.130(8) Uani 1 1 d . . . . .
C012 C 0.276(2) 0.5627(15) 0.8952(14) 0.083(8) Uani 1 1 d . . . . .
C013 C 0.309(2) 0.8084(12) 0.5877(9) 0.077(8) Uani 1 1 d . . . . .
F014 F 0.7043(18) 0.2873(17) 0.9940(10) 0.132(6) Uani 1 1 d . U . . .
O015 O 0.542(2) 0.1918(17) 1.0537(12) 0.126(9) Uani 1 1 d . . . . .
C016 C 0.5753(16) 0.7566(14) 0.7307(12) 0.066(6) Uani 1 1 d . . . . .
C017 C 0.206(2) 0.8803(13) 0.8006(9) 0.070(6) Uani 1 1 d . . . . .
C018 C 0.6677(17) 0.7778(16) 0.7060(10) 0.066(6) Uani 1 1 d . . . . .
H018 H 0.6839 0.7791 0.6646 0.080 Uiso 1 1 calc R . . . .
C019 C 0.4618(16) 0.5509(10) 0.6459(8) 0.056(5) Uani 1 1 d . . . . .
F01A F 0.7299(17) 0.7301(18) 0.4639(11) 0.144(9) Uani 1 1 d . . . . .
C01C C 0.3413(16) 0.8710(11) 0.6205(11) 0.064(6) Uani 1 1 d . . . . .
F01D F 0.7939(18) 0.4011(16) 0.7263(11) 0.154(9) Uani 1 1 d . U . . .
F01E F 0.7632(16) 0.847(2) 0.5029(17) 0.175(13) Uani 1 1 d . . . . .
C01G C 0.3073(18) 0.8332(15) 0.5243(9) 0.068(6) Uani 1 1 d . . . . .
H01G H 0.2846 0.7940 0.5009 0.082 Uiso 1 1 calc R . . . .
C01H C 0.4151(17) 0.4796(15) 0.9127(10) 0.069(6) Uani 1 1 d . . . . .
H01H H 0.4763 0.4612 0.8991 0.082 Uiso 1 1 calc R . . . .
C01I C 0.3385(19) 0.9150(14) 0.4971(10) 0.072(7) Uani 1 1 d . . . . .
O01J O 0.0072(19) 0.769(3) 0.8741(11) 0.161(15) Uani 1 1 d . . . . .
C01K C 0.2657(15) 0.8616(12) 0.8495(10) 0.055(4) Uani 1 1 d . . . . .
C01L C 0.5222(14) 0.5150(13) 0.5988(10) 0.059(5) Uani 1 1 d . . . . .
H01L H 0.5623 0.5516 0.5719 0.070 Uiso 1 1 calc R . . . .
O01M O 0.504(2) 0.9811(16) 0.6941(9) 0.123(10) Uani 1 1 d . . . . .
F01N F 0.6772(18) 0.9944(17) 0.7538(15) 0.153(10) Uani 1 1 d . . . . .
C01O C 0.6150(19) 1.0614(18) 0.7560(14) 0.078(7) Uani 1 1 d . . . . .
C01P C 0.238(2) 0.5351(18) 0.9534(11) 0.084(8) Uani 1 1 d . . . . .
H01P H 0.1769 0.5535 0.9671 0.101 Uiso 1 1 calc R . . . .
C01Q C 0.484(2) 0.2800(18) 0.6223(12) 0.088(8) Uani 1 1 d . . . . .
H01A H 0.5305 0.2749 0.5887 0.132 Uiso 1 1 calc GR . . . .
H01B H 0.4246 0.2553 0.6148 0.132 Uiso 1 1 calc GR . . . .
H01C H 0.5061 0.2489 0.6583 0.132 Uiso 1 1 calc GR . . . .
F01R F 0.704(2) 0.3428(14) 0.7986(12) 0.145(8) Uani 1 1 d . U . . .
C01S C 0.4679(19) 0.3706(14) 0.6300(10) 0.067(6) Uani 1 1 d . . . . .
F01T F -0.0525(17) 0.750(2) 1.0392(9) 0.159(10) Uani 1 1 d . U . . .
F01U F 0.617(2) 0.3605(17) 0.9265(12) 0.148(9) Uani 1 1 d . U . . .
O01W O 0.7553(15) 0.540(3) 0.7982(10) 0.161(15) Uani 1 1 d . . . . .
N01X N 0.1279(17) 0.9939(19) 0.8537(12) 0.101(8) Uani 1 1 d . . . . .
H01X H 0.0872 1.0370 0.8545 0.122 Uiso 1 1 calc R . . . .
O01Y O 0.0701(15) 0.8283(18) 0.6276(13) 0.123(10) Uani 1 1 d . . . . .
F01Z F 0.747(2) 0.730(2) 0.5549(15) 0.22(2) Uani 1 1 d . . . . .
O020 O -0.0927(16) 0.802(2) 0.6654(15) 0.133(10) Uani 1 1 d . . . . .
F021 F 0.641(2) 0.2152(17) 0.9283(10) 0.142(8) Uani 1 1 d . U . . .
C022 C 0.4026(18) 0.4001(14) 0.6730(9) 0.063(5) Uani 1 1 d . . . . .
H022 H 0.3601 0.3610 0.6958 0.076 Uiso 1 1 calc R . . . .
C023 C 0.3991(16) 0.4914(15) 0.6832(9) 0.063(5) Uani 1 1 d . . . . .
O024 O 0.4378(19) 1.1015(16) 0.7460(13) 0.119(8) Uani 1 1 d . . . . .
O026 O 0.448(2) 0.254(2) 0.9753(12) 0.129(10) Uani 1 1 d . . . . .
C027 C 0.134(2) 0.9490(14) 0.8066(13) 0.085(8) Uani 1 1 d . . . . .
H027 H 0.0918 0.9618 0.7771 0.103 Uiso 1 1 calc R . . . .
C028 C 0.365(2) 0.5330(19) 0.8730(10) 0.090(9) Uani 1 1 d . . . . .
C02A C 0.294(2) 0.4782(17) 0.9924(10) 0.080(8) Uani 1 1 d . . . . .
C02B C 0.557(2) 0.7526(16) 0.7956(10) 0.077(8) Uani 1 1 d . . . . .
C02C C 0.256(2) 0.9106(14) 0.8957(10) 0.077(7) Uani 1 1 d . . . . .
H02C H 0.2995 0.9014 0.9248 0.093 Uiso 1 1 calc R . . . .
C02D C 0.344(2) 0.942(2) 0.4308(12) 0.092(9) Uani 1 1 d . . . . .
H02A H 0.3029 0.9918 0.4223 0.138 Uiso 1 1 calc GR . . . .
H02B H 0.3242 0.8939 0.4113 0.138 Uiso 1 1 calc GR . . . .
H02D H 0.4089 0.9561 0.4160 0.138 Uiso 1 1 calc GR . . . .
C02E C 0.718(2) 0.798(3) 0.8028(17) 0.109(13) Uani 1 1 d . . . . .
C02F C 0.632(2) 0.7785(17) 0.8287(10) 0.075(7) Uani 1 1 d . . . . .
H02F H 0.6190 0.7814 0.8699 0.090 Uiso 1 1 calc R . . . .
F02J F 0.638(3) 0.372(2) 0.7199(17) 0.190(10) Uani 1 1 d . U . . .
C02K C 0.703(3) 0.393(3) 0.7575(18) 0.122(7) Uani 1 1 d . U . . .
O02L O 0.003(3) 0.877(2) 0.7167(17) 0.182(16) Uani 1 1 d . . . . .
F02M F -0.1459(19) 0.784(3) 0.9710(12) 0.221(14) Uani 1 1 d . U . . .
C02O C 0.262(2) 0.446(3) 1.0564(12) 0.107(13) Uani 1 1 d . . . . .
H02E H 0.2120 0.4049 1.0579 0.160 Uiso 1 1 calc GR . . . .
H02G H 0.2386 0.4952 1.0769 0.160 Uiso 1 1 calc GR . . . .
H02H H 0.3152 0.4187 1.0757 0.160 Uiso 1 1 calc GR . . . .
C02R C -0.1244(18) 0.573(2) 0.6357(12) 0.084(7) Uani 1 1 d . . . . .
H02I H -0.1181 0.6126 0.5989 0.126 Uiso 1 1 calc GR . . . .
H02J H -0.1869 0.5806 0.6563 0.126 Uiso 1 1 calc GR . . . .
H02K H -0.1164 0.5136 0.6265 0.126 Uiso 1 1 calc GR . . . .
C02S C 0.712(3) 0.766(3) 0.512(2) 0.119(13) Uani 1 1 d . . . . .
F02V F -0.003(3) 0.870(3) 0.9607(19) 0.242(14) Uani 1 1 d . U . . .
C02X C 0.183(2) 0.975(2) 0.9017(12) 0.093(9) Uani 1 1 d . . . . .
C35 C 0.805(4) 0.812(4) 0.834(2) 0.16(2) Uani 1 1 d . . . . .
H35A H 0.8259 0.7575 0.8538 0.246 Uiso 1 1 calc GR . . . .
H35B H 0.7893 0.8530 0.8625 0.246 Uiso 1 1 calc GR . . . .
H35C H 0.8545 0.8358 0.8041 0.246 Uiso 1 1 calc GR . . . .
O43 O -0.042(3) 0.647(3) 0.946(4) 0.28(4) Uani 1 1 d . . . . .
C58 C 0.624(3) 0.286(2) 0.9625(17) 0.109(6) Uani 1 1 d . U . . .
C59 C -0.053(4) 0.782(5) 0.981(2) 0.174(11) Uani 1 1 d . U . . .
F32 F -0.120(3) 0.989(3) 0.650(2) 0.259(18) Uani 1 1 d . U . . .
F47 F -0.069(3) 0.946(3) 0.565(2) 0.231(15) Uani 1 1 d . U . . .
C73 C -0.050(5) 0.945(4) 0.621(4) 0.185(15) Uani 1 1 d . U . . .
C0AA C 0.166(4) 1.035(2) 0.9511(17) 0.140(17) Uani 1 1 d . . . . .
H0AA H 0.1558 1.0940 0.9332 0.210 Uiso 1 1 calc GR . . . .
H0AB H 0.2206 1.0317 0.9738 0.210 Uiso 1 1 calc GR . . . .
H0AC H 0.1103 1.0158 0.9774 0.210 Uiso 1 1 calc GR . . . .
F42 F 0.030(4) 1.005(3) 0.607(3) 0.29(2) Uani 1 1 d . U . . .

loop_
_atom_site_aniso_label
_atom_site_aniso_U_11
_atom_site_aniso_U_22
_atom_site_aniso_U_33
_atom_site_aniso_U_23
_atom_site_aniso_U_13
_atom_site_aniso_U_12
Ag01 0.0641(9) 0.0460(7) 0.0518(7) 0.0021(5) 0.0193(6) 0.0067(6)
Ag02 0.0605(8) 0.0579(8) 0.0491(7) 0.0031(6) 0.0130(6) 0.0051(6)
Ag03 0.0600(9) 0.0543(7) 0.0572(8) 0.0002(6) 0.0205(7) 0.0080(6)
Ag04 0.0673(9) 0.0505(7) 0.0570(8) -0.0037(6) 0.0162(7) 0.0095(6)
Ag05 0.0725(10) 0.0488(7) 0.0533(7) -0.0005(5) 0.0047(7) 0.0055(6)
Ag06 0.0653(9) 0.0660(9) 0.0509(7) -0.0067(6) 0.0072(7) 0.0202(7)
Ag07 0.0707(9) 0.0526(7) 0.0504(7) 0.0049(5) 0.0202(7) 0.0144(6)
Ag08 0.0567(8) 0.0560(8) 0.0557(7) 0.0002(6) 0.0100(6) 0.0063(6)
Ag09 0.0752(10) 0.0678(9) 0.0482(7) 0.0001(6) 0.0087(7) 0.0210(7)
Ag0A 0.0707(10) 0.0704(9) 0.0491(7) 0.0053(6) 0.0156(7) 0.0146(7)
Ag0B 0.0674(9) 0.0622(8) 0.0524(7) 0.0080(6) 0.0090(7) 0.0154(7)
Ag0C 0.0788(10) 0.0512(7) 0.0545(7) -0.0064(6) 0.0032(7) 0.0121(7)
Ag0D 0.0774(11) 0.0616(9) 0.0563(8) -0.0063(6) 0.0009(7) 0.0148(7)
S00E 0.074(3) 0.059(3) 0.062(3) 0.005(2) 0.019(3) 0.012(2)
S00F 0.064(3) 0.097(4) 0.070(3) 0.011(3) 0.020(3) 0.009(3)
S00G 0.117(6) 0.067(3) 0.072(3) -0.001(3) -0.021(4) -0.001(3)
S00H 0.149(7) 0.083(4) 0.071(4) -0.009(3) -0.022(4) 0.033(4)
S00I 0.093(5) 0.095(5) 0.093(5) 0.009(4) -0.014(4) 0.011(4)
S00J 0.092(6) 0.248(14) 0.072(4) 0.003(6) 0.019(4) 0.045(7)
O00L 0.105(13) 0.049(8) 0.092(12) 0.006(8) -0.012(10) -0.006(8)
O00M 0.124(16) 0.077(11) 0.058(9) 0.001(8) 0.001(10) 0.031(10)
F00N 0.18(2) 0.153(19) 0.082(11) -0.058(12) -0.013(13) -0.035(16)
O00O 0.113(14) 0.042(7) 0.090(11) -0.004(7) 0.047(10) 0.000(8)
N00P 0.073(11) 0.039(8) 0.075(11) 0.009(8) 0.009(9) 0.008(7)
C00Q 0.097(17) 0.048(10) 0.069(13) 0.019(9) 0.042(13) 0.030(11)
C01B 0.099(19) 0.066(13) 0.058(12) 0.006(10) 0.010(13) 0.025(12)
C025 0.087(17) 0.059(12) 0.075(15) 0.014(11) 0.035(14) 0.018(11)
C02G 0.064(14) 0.072(14) 0.071(13) -0.005(11) 0.013(11) -0.005(10)
N01F 0.064(12) 0.093(15) 0.074(13) 0.018(11) 0.027(11) 0.001(10)
C029 0.058(13) 0.088(15) 0.053(11) 0.002(10) 0.025(10) 0.015(11)
N00R 0.066(10) 0.073(11) 0.037(7) 0.001(7) 0.019(7) 0.014(8)
O00S 0.049(9) 0.142(18) 0.092(13) -0.003(12) -0.013(9) 0.030(10)
O00T 0.109(14) 0.084(11) 0.062(9) -0.026(8) 0.005(9) 0.000(10)
O00U 0.112(15) 0.071(11) 0.095(13) -0.023(9) 0.018(12) 0.004(10)
N00V 0.082(15) 0.102(17) 0.080(14) 0.021(13) 0.014(13) 0.030(12)
O00X 0.096(14) 0.118(16) 0.076(11) -0.013(10) 0.020(10) 0.047(12)
O00Y 0.058(10) 0.116(16) 0.128(18) 0.035(14) 0.028(11) 0.004(10)
N00Z 0.069(11) 0.074(11) 0.049(9) 0.012(8) 0.000(8) 0.013(9)
C010 0.103(18) 0.036(9) 0.061(11) -0.002(8) -0.007(12) 0.006(10)
F011 0.155(19) 0.132(17) 0.096(13) -0.002(12) 0.018(13) -0.036(15)
C012 0.086(17) 0.049(11) 0.11(2) -0.023(12) 0.033(15) -0.004(11)
C013 0.14(2) 0.036(9) 0.042(9) 0.010(7) 0.028(12) 0.012(11)
F014 0.139(10) 0.154(19) 0.103(14) -0.018(12) -0.027(10) 0.030(13)
O015 0.16(2) 0.102(17) 0.098(16) 0.006(13) 0.015(16) 0.025(16)
C016 0.061(13) 0.049(10) 0.083(15) -0.001(10) 0.013(11) -0.002(9)
C017 0.111(19) 0.051(11) 0.050(10) -0.024(8) -0.002(11) 0.031(11)
C018 0.067(14) 0.075(14) 0.062(12) -0.020(10) -0.026(11) 0.023(11)
C019 0.091(14) 0.028(7) 0.044(8) -0.001(6) 0.016(9) 0.020(8)
F01A 0.117(16) 0.18(2) 0.125(16) -0.042(16) 0.037(13) 0.050(15)
C01C 0.073(13) 0.022(7) 0.084(14) 0.018(8) 0.023(11) 0.014(7)
F01D 0.158(15) 0.140(18) 0.132(17) 0.030(12) 0.054(12) 0.071(13)
F01E 0.072(13) 0.24(3) 0.23(3) -0.09(3) 0.012(16) -0.014(17)
C01G 0.085(15) 0.067(13) 0.047(10) -0.001(9) 0.007(10) 0.025(11)
C01H 0.067(14) 0.067(13) 0.063(12) 0.003(10) 0.021(11) 0.006(10)
C01I 0.094(17) 0.049(11) 0.061(12) 0.009(9) 0.024(12) 0.016(10)
O01J 0.114(19) 0.28(4) 0.099(17) -0.10(2) -0.016(14) 0.12(2)
C01K 0.057(11) 0.044(9) 0.068(11) -0.016(8) -0.008(9) 0.005(8)
C01L 0.054(11) 0.048(10) 0.067(11) -0.003(8) 0.017(9) 0.012(8)
O01M 0.21(3) 0.106(16) 0.060(10) -0.027(10) -0.008(14) -0.056(17)
F01N 0.132(19) 0.121(18) 0.21(3) -0.035(18) -0.011(19) 0.031(14)
C01O 0.064(14) 0.080(16) 0.093(18) -0.017(13) -0.004(13) -0.015(12)
C01P 0.094(18) 0.086(16) 0.059(12) 0.005(11) 0.035(13) 0.029(14)
C01Q 0.11(2) 0.079(16) 0.065(13) -0.005(12) 0.031(14) 0.020(14)
F01R 0.18(2) 0.090(10) 0.146(16) 0.023(12) 0.036(13) 0.014(13)
C01S 0.091(16) 0.050(11) 0.063(12) -0.013(9) -0.016(12) 0.011(10)
F01T 0.124(16) 0.27(3) 0.087(8) -0.057(13) 0.000(9) 0.081(17)
F01U 0.18(2) 0.129(13) 0.121(16) 0.036(12) -0.007(13) 0.037(15)
O01W 0.056(12) 0.35(5) 0.080(14) -0.07(2) 0.020(10) -0.044(19)
N01X 0.077(15) 0.12(2) 0.100(17) -0.030(15) 0.017(13) 0.046(14)
O01Y 0.072(12) 0.14(2) 0.14(2) 0.058(17) 0.023(13) 0.017(12)
F01Z 0.23(3) 0.26(4) 0.19(3) -0.13(3) -0.12(3) 0.19(3)
O020 0.072(13) 0.15(2) 0.16(3) -0.009(19) 0.029(15) -0.027(14)
F021 0.19(2) 0.139(14) 0.097(13) -0.036(11) -0.001(12) 0.026(16)
C022 0.086(15) 0.051(10) 0.050(10) -0.006(8) -0.005(10) 0.025(10)
C023 0.063(12) 0.072(13) 0.048(10) -0.003(9) 0.018(9) 0.006(10)
O024 0.13(2) 0.093(16) 0.14(2) -0.025(14) -0.040(17) 0.018(13)
O026 0.13(2) 0.17(3) 0.090(15) 0.006(16) -0.022(15) 0.036(18)
C027 0.12(2) 0.042(10) 0.088(16) -0.012(10) -0.011(16) 0.039(12)
C028 0.13(2) 0.082(16) 0.044(10) 0.017(11) 0.029(13) 0.012(15)
C02A 0.11(2) 0.069(14) 0.052(11) 0.012(10) 0.012(12) 0.025(13)
C02B 0.102(19) 0.068(14) 0.052(11) 0.009(10) 0.012(12) 0.032(13)
C02C 0.13(2) 0.053(11) 0.062(12) -0.034(10) -0.040(13) 0.015(12)
C02D 0.11(2) 0.10(2) 0.062(14) 0.012(13) 0.009(14) -0.009(16)
C02E 0.080(19) 0.12(3) 0.11(2) 0.04(2) 0.009(18) 0.015(17)
C02F 0.098(19) 0.084(16) 0.049(11) -0.022(10) -0.027(12) 0.013(13)
F02J 0.23(2) 0.17(2) 0.18(2) -0.065(18) -0.03(2) 0.00(2)
C02K 0.142(17) 0.117(13) 0.096(16) -0.004(10) 0.021(12) 0.030(18)
O02L 0.22(4) 0.17(3) 0.17(3) -0.11(3) 0.00(3) 0.03(3)
F02M 0.130(13) 0.42(4) 0.117(16) -0.09(2) -0.016(12) 0.156(19)
C02O 0.077(17) 0.16(3) 0.059(14) 0.035(17) 0.020(13) 0.045(19)
C02R 0.065(15) 0.11(2) 0.073(15) -0.012(14) -0.004(13) -0.001(14)
C02S 0.08(2) 0.14(3) 0.15(3) -0.05(3) -0.02(2) 0.06(2)
F02V 0.26(3) 0.25(2) 0.19(3) -0.018(18) 0.05(3) 0.10(2)
C02X 0.10(2) 0.11(2) 0.070(15) -0.028(14) -0.009(15) 0.053(17)
C35 0.17(5) 0.22(6) 0.11(3) -0.01(3) -0.08(3) -0.03(4)
O43 0.18(4) 0.13(3) 0.55(12) -0.02(5) -0.05(5) -0.03(3)
C58 0.138(14) 0.085(13) 0.103(17) -0.004(9) -0.027(9) 0.021(16)
C59 0.122(15) 0.30(3) 0.094(13) -0.036(19) 0.015(16) 0.08(2)
F32 0.27(3) 0.17(3) 0.33(4) -0.01(3) -0.05(3) 0.13(3)
F47 0.22(3) 0.23(3) 0.22(3) 0.07(3) -0.06(3) 0.06(2)
C73 0.16(3) 0.15(3) 0.23(4) 0.02(3) -0.05(3) 0.043(18)
C0AA 0.23(5) 0.10(3) 0.10(2) -0.05(2) -0.02(3) 0.03(3)
F42 0.30(4) 0.15(3) 0.40(6) 0.04(4) -0.04(4) -0.04(3)

loop_
_atom_type_symbol
_atom_type_description
_atom_type_scat_dispersion_real
_atom_type_scat_dispersion_imag
_atom_type_scat_source
C C 0.0181 0.0091 'International Tables Vol C Tables 4.2.6.8 and 6.1.1.4'
H H 0.0000 0.0000 'International Tables Vol C Tables 4.2.6.8 and 6.1.1.4'
Ag Ag 0.1306 4.2820 'International Tables Vol C Tables 4.2.6.8 and 6.1.1.4'
F F 0.0727 0.0534 'International Tables Vol C Tables 4.2.6.8 and 6.1.1.4'
N N 0.0311 0.0180 'International Tables Vol C Tables 4.2.6.8 and 6.1.1.4'
O O 0.0492 0.0322 'International Tables Vol C Tables 4.2.6.8 and 6.1.1.4'
S S 0.3331 0.5567 'International Tables Vol C Tables 4.2.6.8 and 6.1.1.4'

loop_
_geom_angle_atom_site_label_1
_geom_angle_atom_site_label_2
_geom_angle_atom_site_label_3
_geom_angle
_geom_angle_site_symmetry_1
_geom_angle_site_symmetry_3
_geom_angle_publ_flag
Ag02 Ag01 Ag03 56.66(5) . . ?
Ag02 Ag01 Ag04 120.08(6) . . ?
Ag02 Ag01 Ag05 89.92(6) . . ?
Ag02 Ag01 Ag08 60.57(5) . . ?
Ag03 Ag01 Ag05 110.36(6) . . ?
Ag03 Ag01 Ag08 55.25(5) . . ?
Ag04 Ag01 Ag03 89.26(6) . . ?
Ag04 Ag01 Ag05 54.81(5) . . ?
Ag04 Ag01 Ag08 59.51(5) . . ?
Ag05 Ag01 Ag08 55.12(5) . . ?
O00O Ag01 Ag02 145.2(4) . . ?
O00O Ag01 Ag03 155.3(3) . . ?
O00O Ag01 Ag04 84.6(5) . . ?
O00O Ag01 Ag05 85.4(4) . . ?
O00O Ag01 Ag08 136.8(5) . . ?
C013 Ag01 Ag02 50.3(6) . . ?
C013 Ag01 Ag03 106.9(6) . . ?
C013 Ag01 Ag04 122.6(7) . . ?
C013 Ag01 Ag05 68.1(7) . . ?
C013 Ag01 Ag08 85.2(5) . . ?
C013 Ag01 O00O 96.5(7) . . ?
C013 Ag01 C019 168.1(6) . . ?
C019 Ag01 Ag02 122.5(5) . . ?
C019 Ag01 Ag03 66.2(5) . . ?
C019 Ag01 Ag04 49.8(6) . . ?
C019 Ag01 Ag05 104.4(6) . . ?
C019 Ag01 Ag08 82.9(4) . . ?
C019 Ag01 O00O 92.0(6) . . ?
Ag01 Ag02 Ag03 68.58(5) . . ?
Ag01 Ag02 Ag06 122.92(7) . . ?
Ag01 Ag02 Ag08 67.46(5) . . ?
Ag01 Ag02 Ag0C 91.75(6) . . ?
Ag03 Ag02 Ag06 87.69(5) . . ?
Ag03 Ag02 Ag08 60.37(6) . . ?
Ag03 Ag02 Ag0C 115.11(7) . . ?
Ag08 Ag02 Ag06 55.81(5) . . ?
Ag08 Ag02 Ag0C 55.04(5) . . ?
Ag0C Ag02 Ag06 51.78(5) . . ?
C01B Ag02 Ag01 120.4(3) . . ?
C01B Ag02 Ag03 52.0(3) . . ?
C01B Ag02 Ag06 64.0(4) . . ?
C01B Ag02 Ag08 85.8(4) . . ?
C01B Ag02 Ag0C 115.4(4) . . ?
C01B Ag02 O01Y 90.9(6) . . ?
C013 Ag02 Ag01 54.6(6) . . ?
C013 Ag02 Ag03 123.0(6) . . ?
C013 Ag02 Ag06 118.3(6) . . ?
C013 Ag02 Ag08 92.1(8) . . ?
C013 Ag02 Ag0C 66.6(6) . . ?
C013 Ag02 C01B 175.0(7) . . ?
C013 Ag02 O01Y 94.0(8) . . ?
O01Y Ag02 Ag01 147.8(4) . . ?
O01Y Ag02 Ag03 142.8(5) . . ?
O01Y Ag02 Ag06 75.5(7) . . ?
O01Y Ag02 Ag08 127.1(8) . . ?
O01Y Ag02 Ag0C 80.0(8) . . ?
Ag01 Ag03 Ag0A 122.02(7) . . ?
Ag02 Ag03 Ag01 54.76(5) . . ?
Ag02 Ag03 Ag07 124.39(8) . . ?
Ag02 Ag03 Ag08 63.65(6) . . ?
Ag02 Ag03 Ag0A 92.20(5) . . ?
Ag07 Ag03 Ag01 94.87(6) . . ?
Ag07 Ag03 Ag08 61.05(6) . . ?
Ag07 Ag03 Ag0A 63.85(5) . . ?
Ag08 Ag03 Ag01 63.93(5) . . ?
Ag08 Ag03 Ag0A 58.56(5) . . ?
C01B Ag03 Ag01 105.6(3) . . ?
C01B Ag03 Ag02 51.0(3) . . ?
C01B Ag03 Ag07 129.6(4) . . ?
C01B Ag03 Ag08 87.4(4) . . ?
C01B Ag03 Ag0A 66.2(4) . . ?
C01B Ag03 C023 176.1(7) . . ?
C023 Ag03 Ag01 70.9(5) . . ?
C023 Ag03 Ag02 125.3(6) . . ?
C023 Ag03 Ag07 50.1(6) . . ?
C023 Ag03 Ag08 89.4(6) . . ?
C023 Ag03 Ag0A 113.8(5) . . ?
Ag01 Ag04 Ag05 70.89(6) . . ?
Ag01 Ag04 Ag07 91.62(6) . . ?
Ag01 Ag04 Ag08 67.83(5) . . ?
Ag01 Ag04 Ag0B 123.56(6) . . ?
Ag05 Ag04 Ag07 116.31(6) . . ?
Ag05 Ag04 Ag08 61.91(5) . . ?
Ag05 Ag04 Ag0B 88.02(5) . . ?
Ag08 Ag04 Ag07 54.88(4) . . ?
Ag08 Ag04 Ag0B 56.18(5) . . ?
Ag0B Ag04 Ag07 51.49(5) . . ?
O00X Ag04 Ag01 140.0(5) . . ?
O00X Ag04 Ag05 142.5(6) . . ?
O00X Ag04 Ag07 88.4(5) . . ?
O00X Ag04 Ag08 138.3(4) . . ?
O00X Ag04 Ag0B 86.6(4) . . ?
C016 Ag04 Ag01 122.7(6) . . ?
C016 Ag04 Ag05 52.1(6) . . ?
C016 Ag04 Ag07 116.6(6) . . ?
C016 Ag04 Ag08 88.4(6) . . ?
C016 Ag04 Ag0B 65.3(6) . . ?
C016 Ag04 O00X 92.4(9) . . ?
C019 Ag04 Ag01 54.6(5) . . ?
C019 Ag04 Ag05 125.2(5) . . ?
C019 Ag04 Ag07 64.9(5) . . ?
C019 Ag04 Ag08 90.8(5) . . ?
C019 Ag04 Ag0B 116.4(5) . . ?
C019 Ag04 O00X 90.0(8) . . ?
C019 Ag04 C016 177.2(8) . . ?
Ag01 Ag05 Ag0D 121.21(6) . . ?
Ag04 Ag05 Ag01 54.29(5) . . ?
Ag04 Ag05 Ag08 62.58(5) . . ?
Ag04 Ag05 Ag0C 121.80(7) . . ?
Ag04 Ag05 Ag0D 91.61(6) . . ?
Ag08 Ag05 Ag01 62.50(5) . . ?
Ag08 Ag05 Ag0D 59.18(5) . . ?
Ag0C Ag05 Ag01 90.69(6) . . ?
Ag0C Ag05 Ag08 59.96(5) . . ?
Ag0C Ag05 Ag0D 66.84(5) . . ?
C016 Ag05 Ag01 104.6(6) . . ?
C016 Ag05 Ag04 50.5(6) . . ?
C016 Ag05 Ag08 88.0(5) . . ?
C016 Ag05 Ag0C 132.9(6) . . ?
C016 Ag05 Ag0D 67.2(6) . . ?
C016 Ag05 C01C 170.8(8) . . ?
C016 Ag05 O01M 96.2(9) . . ?
C01C Ag05 Ag01 66.2(5) . . ?
C01C Ag05 Ag04 120.2(5) . . ?
C01C Ag05 Ag08 86.9(5) . . ?
C01C Ag05 Ag0C 49.4(5) . . ?
C01C Ag05 Ag0D 116.2(5) . . ?
C01C Ag05 O01M 92.9(8) . . ?
O01M Ag05 Ag01 154.9(5) . . ?
O01M Ag05 Ag04 145.8(7) . . ?
O01M Ag05 Ag08 133.3(6) . . ?
O01M Ag05 Ag0C 85.2(7) . . ?
O01M Ag05 Ag0D 79.7(4) . . ?
Ag08 Ag06 Ag02 57.48(5) . . ?
Ag08 Ag06 Ag09 61.90(5) . . ?
Ag09 Ag06 Ag02 119.16(6) . . ?
Ag0A Ag06 Ag02 92.34(6) . . ?
Ag0A Ag06 Ag08 64.19(5) . . ?
Ag0A Ag06 Ag09 55.82(6) . . ?
Ag0A Ag06 Ag0C 123.53(7) . . ?
Ag0C Ag06 Ag02 63.06(5) . . ?
Ag0C Ag06 Ag08 59.72(5) . . ?
Ag0C Ag06 Ag09 91.26(7) . . ?
C00Q Ag06 Ag02 66.5(3) . . ?
C00Q Ag06 Ag08 87.4(3) . . ?
C00Q Ag06 Ag09 107.0(3) . . ?
C00Q Ag06 Ag0A 51.2(3) . . ?
C00Q Ag06 Ag0C 129.0(3) . . ?
C017 Ag06 Ag02 111.3(5) . . ?
C017 Ag06 Ag08 86.1(6) . . ?
C017 Ag06 Ag09 68.0(6) . . ?
C017 Ag06 Ag0A 123.6(6) . . ?
C017 Ag06 Ag0C 48.2(5) . . ?
C017 Ag06 C00Q 173.2(7) . . ?
Ag03 Ag07 Ag04 84.20(5) . . ?
Ag03 Ag07 Ag08 61.47(5) . . ?
Ag03 Ag07 Ag0A 65.28(5) . . ?
Ag03 Ag07 Ag0B 122.82(6) . . ?
Ag08 Ag07 Ag04 56.67(4) . . ?
Ag08 Ag07 Ag0A 59.14(5) . . ?
Ag0A Ag07 Ag04 115.80(5) . . ?
Ag0B Ag07 Ag04 63.20(5) . . ?
Ag0B Ag07 Ag08 61.39(5) . . ?
Ag0B Ag07 Ag0A 87.39(6) . . ?
C023 Ag07 Ag03 52.0(6) . . ?
C023 Ag07 Ag04 64.2(6) . . ?
C023 Ag07 Ag08 90.9(6) . . ?
C023 Ag07 Ag0A 117.2(6) . . ?
C023 Ag07 Ag0B 127.3(6) . . ?
C023 Ag07 C028 177.0(11) . . ?
C028 Ag07 Ag03 131.0(9) . . ?
C028 Ag07 Ag04 114.7(8) . . ?
C028 Ag07 Ag08 90.7(7) . . ?
C028 Ag07 Ag0A 65.9(9) . . ?
C028 Ag07 Ag0B 51.5(8) . . ?
Ag02 Ag08 Ag01 51.97(5) . . ?
Ag02 Ag08 Ag09 126.99(6) . . ?
Ag02 Ag08 Ag0A 92.70(6) . . ?
Ag02 Ag08 Ag0D 134.62(6) . . ?
Ag03 Ag08 Ag01 60.82(5) . . ?
Ag03 Ag08 Ag02 55.99(5) . . ?
Ag03 Ag08 Ag04 88.56(6) . . ?
Ag03 Ag08 Ag05 123.19(6) . . ?
Ag03 Ag08 Ag06 91.74(6) . . ?
Ag03 Ag08 Ag09 119.30(6) . . ?
Ag03 Ag08 Ag0A 66.66(5) . . ?
Ag03 Ag08 Ag0B 115.75(6) . . ?
Ag03 Ag08 Ag0D 168.83(7) . . ?
Ag04 Ag08 Ag01 52.65(5) . . ?
Ag04 Ag08 Ag02 104.61(6) . . ?
Ag04 Ag08 Ag09 128.38(7) . . ?
Ag04 Ag08 Ag0A 134.36(6) . . ?
Ag04 Ag08 Ag0D 91.06(6) . . ?
Ag05 Ag08 Ag01 62.38(5) . . ?
Ag05 Ag08 Ag02 89.28(6) . . ?
Ag05 Ag08 Ag04 55.51(5) . . ?
Ag05 Ag08 Ag06 115.87(6) . . ?
Ag05 Ag08 Ag09 117.50(7) . . ?
Ag05 Ag08 Ag0A 168.53(7) . . ?
Ag05 Ag08 Ag0D 64.92(5) . . ?
Ag06 Ag08 Ag01 118.36(7) . . ?
Ag06 Ag08 Ag02 66.71(5) . . ?
Ag06 Ag08 Ag04 168.89(7) . . ?
Ag06 Ag08 Ag09 60.54(5) . . ?
Ag06 Ag08 Ag0A 55.15(5) . . ?
Ag06 Ag08 Ag0D 90.77(6) . . ?
Ag07 Ag08 Ag01 90.95(5) . . ?
Ag07 Ag08 Ag02 113.22(7) . . ?
Ag07 Ag08 Ag03 57.48(6) . . ?
Ag07 Ag08 Ag04 68.45(5) . . ?
Ag07 Ag08 Ag05 123.40(6) . . ?
Ag07 Ag08 Ag06 120.72(6) . . ?
Ag07 Ag08 Ag09 90.05(6) . . ?
Ag07 Ag08 Ag0A 65.91(5) . . ?
Ag07 Ag08 Ag0B 58.30(6) . . ?
Ag07 Ag08 Ag0D 112.15(7) . . ?
Ag09 Ag08 Ag01 178.81(7) . . ?
Ag0A Ag08 Ag01 126.97(7) . . ?
Ag0A Ag08 Ag09 52.99(6) . . ?
Ag0A Ag08 Ag0D 106.27(6) . . ?
Ag0B Ag08 Ag01 118.94(6) . . ?
Ag0B Ag08 Ag02 169.17(7) . . ?
Ag0B Ag08 Ag04 66.70(5) . . ?
Ag0B Ag08 Ag05 90.63(6) . . ?
Ag0B Ag08 Ag06 122.70(6) . . ?
Ag0B Ag08 Ag09 62.17(5) . . ?
Ag0B Ag08 Ag0A 89.53(6) . . ?
Ag0B Ag08 Ag0D 54.25(5) . . ?
Ag0C Ag08 Ag01 89.40(5) . . ?
Ag0C Ag08 Ag02 66.20(5) . . ?
Ag0C Ag08 Ag03 121.84(7) . . ?
Ag0C Ag08 Ag04 112.60(6) . . ?
Ag0C Ag08 Ag05 57.71(5) . . ?
Ag0C Ag08 Ag06 58.18(5) . . ?
Ag0C Ag08 Ag07 178.86(8) . . ?
Ag0C Ag08 Ag09 89.58(6) . . ?
Ag0C Ag08 Ag0A 113.03(6) . . ?
Ag0C Ag08 Ag0B 122.40(8) . . ?
Ag0C Ag08 Ag0D 68.44(6) . . ?
Ag0D Ag08 Ag01 126.76(6) . . ?
Ag0D Ag08 Ag09 53.32(6) . . ?
Ag06 Ag09 Ag08 57.56(5) . . ?
Ag06 Ag09 Ag0B 114.14(6) . . ?
Ag08 Ag09 Ag0B 56.58(5) . . ?
Ag0A Ag09 Ag06 57.15(6) . . ?
Ag0A Ag09 Ag08 62.81(5) . . ?
Ag0A Ag09 Ag0B 92.02(6) . . ?
Ag0A Ag09 Ag0D 125.63(7) . . ?
Ag0D Ag09 Ag06 94.94(6) . . ?
Ag0D Ag09 Ag08 62.88(5) . . ?
Ag0D Ag09 Ag0B 55.18(5) . . ?
O00S Ag09 Ag06 85.8(4) . . ?
O00S Ag09 Ag08 141.9(5) . . ?
O00S Ag09 Ag0A 89.6(6) . . ?
O00S Ag09 Ag0B 157.0(4) . . ?
O00S Ag09 Ag0D 138.1(6) . . ?
C012 Ag09 Ag06 108.7(9) . . ?
C012 Ag09 Ag08 87.0(7) . . ?
C012 Ag09 Ag0A 51.6(9) . . ?
C012 Ag09 Ag0B 67.6(6) . . ?
C012 Ag09 Ag0D 122.7(6) . . ?
C012 Ag09 O00S 96.0(8) . . ?
C01K Ag09 Ag06 70.7(6) . . ?
C01K Ag09 Ag08 87.1(5) . . ?
C01K Ag09 Ag0A 127.7(6) . . ?
C01K Ag09 Ag0B 106.3(5) . . ?
C01K Ag09 Ag0D 51.2(5) . . ?
C01K Ag09 O00S 90.7(7) . . ?
C01K Ag09 C012 173.2(8) . . ?
Ag06 Ag0A Ag03 87.71(5) . . ?
Ag06 Ag0A Ag07 115.30(6) . . ?
Ag06 Ag0A Ag08 60.66(5) . . ?
Ag07 Ag0A Ag03 50.87(5) . . ?
Ag08 Ag0A Ag03 54.78(5) . . ?
Ag08 Ag0A Ag07 54.95(4) . . ?
Ag09 Ag0A Ag03 118.63(7) . . ?
Ag09 Ag0A Ag06 67.03(6) . . ?
Ag09 Ag0A Ag07 89.96(7) . . ?
Ag09 Ag0A Ag08 64.20(6) . . ?
C00Q Ag0A Ag03 64.1(3) . . ?
C00Q Ag0A Ag06 52.6(4) . . ?
C00Q Ag0A Ag07 114.7(3) . . ?
C00Q Ag0A Ag08 85.8(3) . . ?
C00Q Ag0A Ag09 119.6(4) . . ?
C00Q Ag0A C012 174.2(7) . . ?
C012 Ag0A Ag03 115.9(6) . . ?
C012 Ag0A Ag06 121.8(6) . . ?
C012 Ag0A Ag07 65.0(6) . . ?
C012 Ag0A Ag08 89.7(6) . . ?
C012 Ag0A Ag09 54.9(6) . . ?
Ag07 Ag0B Ag04 65.31(5) . . ?
Ag07 Ag0B Ag08 60.32(6) . . ?
Ag07 Ag0B Ag09 90.63(7) . . ?
Ag08 Ag0B Ag04 57.12(5) . . ?
Ag08 Ag0B Ag09 61.25(5) . . ?
Ag09 Ag0B Ag04 117.98(6) . . ?
Ag0D Ag0B Ag04 91.56(6) . . ?
Ag0D Ag0B Ag07 124.98(8) . . ?
Ag0D Ag0B Ag08 65.18(6) . . ?
Ag0D Ag0B Ag09 55.83(6) . . ?
C028 Ag0B Ag04 114.6(7) . . ?
C028 Ag0B Ag07 49.3(7) . . ?
C028 Ag0B Ag08 88.5(8) . . ?
C028 Ag0B Ag09 68.8(7) . . ?
C028 Ag0B Ag0D 124.6(7) . . ?
C02B Ag0B Ag04 66.5(7) . . ?
C02B Ag0B Ag07 131.8(7) . . ?
C02B Ag0B Ag08 91.3(7) . . ?
C02B Ag0B Ag09 109.8(6) . . ?
C02B Ag0B Ag0D 54.0(6) . . ?
C02B Ag0B C028 178.4(9) . . ?
Ag02 Ag0C Ag0D 117.01(6) . . ?
Ag05 Ag0C Ag02 87.59(6) . . ?
Ag05 Ag0C Ag06 124.41(6) . . ?
Ag05 Ag0C Ag08 62.33(5) . . ?
Ag05 Ag0C Ag0D 62.47(5) . . ?
Ag06 Ag0C Ag02 65.15(5) . . ?
Ag06 Ag0C Ag08 62.10(5) . . ?
Ag06 Ag0C Ag0D 87.20(6) . . ?
Ag08 Ag0C Ag02 58.76(5) . . ?
Ag08 Ag0C Ag0D 58.28(5) . . ?
C017 Ag0C Ag02 116.8(7) . . ?
C017 Ag0C Ag05 127.0(7) . . ?
C017 Ag0C Ag06 51.7(7) . . ?
C017 Ag0C Ag08 89.9(5) . . ?
C017 Ag0C Ag0D 64.5(7) . . ?
C017 Ag0C C01C 179.1(8) . . ?
C01C Ag0C Ag02 64.0(6) . . ?
C01C Ag0C Ag05 53.0(6) . . ?
C01C Ag0C Ag06 129.1(6) . . ?
C01C Ag0C Ag08 90.8(4) . . ?
C01C Ag0C Ag0D 115.4(6) . . ?
Ag05 Ag0D Ag0C 50.70(5) . . ?
Ag08 Ag0D Ag05 55.90(5) . . ?
Ag08 Ag0D Ag0C 53.28(5) . . ?
Ag09 Ag0D Ag05 118.92(8) . . ?
Ag09 Ag0D Ag08 63.79(6) . . ?
Ag09 Ag0D Ag0C 86.59(7) . . ?
Ag0B Ag0D Ag05 88.76(6) . . ?
Ag0B Ag0D Ag08 60.58(6) . . ?
Ag0B Ag0D Ag09 68.99(6) . . ?
Ag0B Ag0D Ag0C 113.61(7) . . ?
O00T Ag0D Ag05 82.1(4) . . ?
O00T Ag0D Ag08 134.2(4) . . ?
O00T Ag0D Ag09 145.1(4) . . ?
O00T Ag0D Ag0B 143.5(5) . . ?
O00T Ag0D Ag0C 87.4(5) . . ?
C01K Ag0D Ag05 114.4(6) . . ?
C01K Ag0D Ag08 88.9(5) . . ?
C01K Ag0D Ag09 53.3(5) . . ?
C01K Ag0D Ag0B 122.2(5) . . ?
C01K Ag0D Ag0C 63.8(6) . . ?
C01K Ag0D O00T 93.5(7) . . ?
C01K Ag0D C02B 173.5(9) . . ?
C02B Ag0D Ag05 66.7(6) . . ?
C02B Ag0D Ag08 86.7(8) . . ?
C02B Ag0D Ag09 120.2(7) . . ?
C02B Ag0D Ag0B 51.3(7) . . ?
C02B Ag0D Ag0C 116.8(6) . . ?
C02B Ag0D O00T 93.0(9) . . ?
O00L S00E O00O 115.2(13) . . ?
O00L S00E O00U 111.1(12) . . ?
O00L S00E C02S 103.2(18) . . ?
O00O S00E C02S 104.8(17) . . ?
O00U S00E O00O 116.4(11) . . ?
O00U S00E C02S 104.3(18) . . ?
O00X S00F O00Y 116.0(13) . . ?
O00X S00F C02K 97.9(16) . . ?
O00Y S00F C02K 103.0(16) . . ?
O01W S00F O00X 116.5(17) . . ?
O01W S00F O00Y 114.3(15) . . ?
O01W S00F C02K 106(2) . . ?
O00T S00G O01M 117.0(13) . . ?
O00T S00G C01O 101.3(14) . . ?
O00T S00G O024 113.9(16) . . ?
O01M S00G C01O 104.5(16) . . ?
O01M S00G O024 115.5(18) . . ?
O024 S00G C01O 101.6(15) . . ?
O00M S00H O015 114.4(14) . . ?
O00M S00H O026 110.5(16) . . ?
O00M S00H C58 109.5(17) . . ?
O015 S00H O026 109.5(19) . . ?
O015 S00H C58 109.0(17) . . ?
O026 S00H C58 103.4(18) . . ?
O01Y S00I O02L 113(2) . . ?
O01Y S00I C73 105(3) . . ?
O020 S00I O01Y 119(2) . . ?
O020 S00I O02L 110(2) . . ?
O020 S00I C73 102(3) . . ?
O02L S00I C73 106(4) . . ?
O00S S00J O43 114(2) . . ?
O00S S00J C59 106(2) . . ?
O01J S00J O00S 121.9(19) . . ?
O01J S00J O43 109(3) . . ?
O01J S00J C59 113(2) . . ?
O43 S00J C59 88(4) . . ?
S00E O00O Ag01 124.5(9) . . ?
C01I N00P C010 124.5(18) . . ?
Ag0A C00Q Ag06 76.2(4) . . ?
C01B C00Q Ag06 109.8(7) . . ?
C01B C00Q Ag0A 118.1(7) . . ?
C01B C00Q C029 120.0 . . ?
C029 C00Q Ag06 111.8(7) . . ?
C029 C00Q Ag0A 112.5(7) . . ?
Ag02 C01B Ag03 77.0(3) . . ?
C00Q C01B Ag02 119.7(7) . . ?
C00Q C01B Ag03 111.4(7) . . ?
C00Q C01B C025 120.0 . . ?
C025 C01B Ag02 105.7(7) . . ?
C025 C01B Ag03 115.5(7) . . ?
C02G C025 C01B 120.0 . . ?
C025 C02G N01F 120.0 . . ?
C025 C02G C02R 123.8(13) . . ?
N01F C02G C02R 116.1(13) . . ?
C029 N01F C02G 120.0 . . ?
N01F C029 C00Q 120.0 . . ?
C01L N00R C01S 125.7(17) . . ?
S00J O00S Ag09 120.2(13) . . ?
S00G O00T Ag0D 130.2(11) . . ?
C018 N00V C02E 126(3) . . ?
S00F O00X Ag04 124.8(9) . . ?
C01H N00Z C02A 120.7(19) . . ?
N00P C010 C01C 118(2) . . ?
Ag0A C012 Ag09 73.5(9) . . ?
C01P C012 Ag09 109.6(16) . . ?
C01P C012 Ag0A 118(2) . . ?
C01P C012 C028 121(3) . . ?
C028 C012 Ag09 110.6(17) . . ?
C028 C012 Ag0A 114(2) . . ?
Ag02 C013 Ag01 75.0(6) . . ?
C01C C013 Ag01 111.0(18) . . ?
C01C C013 Ag02 112.4(13) . . ?
C01C C013 C01G 116.6(19) . . ?
C01G C013 Ag01 110.9(14) . . ?
C01G C013 Ag02 123(2) . . ?
Ag04 C016 Ag05 77.3(9) . . ?
C018 C016 Ag04 111.5(16) . . ?
C018 C016 Ag05 113.7(16) . . ?
C018 C016 C02B 117(3) . . ?
C02B C016 Ag04 116.5(17) . . ?
C02B C016 Ag05 114.9(16) . . ?
Ag0C C017 Ag06 80.1(6) . . ?
C01K C017 Ag06 114.3(14) . . ?
C01K C017 Ag0C 117.3(16) . . ?
C01K C017 C027 116.2(19) . . ?
C027 C017 Ag06 108(2) . . ?
C027 C017 Ag0C 115.4(17) . . ?
N00V C018 C016 120(2) . . ?
Ag04 C019 Ag01 75.6(5) . . ?
C01L C019 Ag01 109.4(12) . . ?
C01L C019 Ag04 117.8(17) . . ?
C023 C019 Ag01 114.7(15) . . ?
C023 C019 Ag04 115.9(14) . . ?
C023 C019 C01L 116.4(17) . . ?
Ag0C C01C Ag05 77.6(8) . . ?
C010 C01C Ag05 105.9(17) . . ?
C010 C01C Ag0C 113.2(15) . . ?
C013 C01C Ag05 114.8(14) . . ?
C013 C01C Ag0C 116.8(14) . . ?
C013 C01C C010 120(2) . . ?
C01I C01G C013 121(2) . . ?
N00Z C01H C028 125(2) . . ?
N00P C01I C01G 120(2) . . ?
N00P C01I C02D 117(2) . . ?
C01G C01I C02D 123(3) . . ?
Ag0D C01K Ag09 75.5(6) . . ?
C017 C01K Ag09 106.9(14) . . ?
C017 C01K Ag0D 114.0(14) . . ?
C02C C01K Ag09 115.2(17) . . ?
C02C C01K Ag0D 116.4(19) . . ?
C02C C01K C017 120.0(19) . . ?
N00R C01L C019 120.1(17) . . ?
S00G O01M Ag05 128.5(13) . . ?
F00N C01O S00G 109(2) . . ?
F00N C01O F011 107(3) . . ?
F00N C01O F01N 114(3) . . ?
F011 C01O S00G 110(2) . . ?
F01N C01O S00G 109(2) . . ?
F01N C01O F011 108(3) . . ?
C012 C01P C02A 119(2) . . ?
N00R C01S C01Q 118(2) . . ?
N00R C01S C022 118(2) . . ?
C022 C01S C01Q 124(2) . . ?
C027 N01X C02X 124(2) . . ?
S00I O01Y Ag02 139.0(13) . . ?
C01S C022 C023 121(2) . . ?
Ag07 C023 Ag03 78.0(6) . . ?
C019 C023 Ag03 108.2(14) . . ?
C019 C023 Ag07 115.0(16) . . ?
C019 C023 C022 118.6(17) . . ?
C022 C023 Ag03 115.3(17) . . ?
C022 C023 Ag07 114.8(14) . . ?
N01X C027 C017 121(3) . . ?
Ag07 C028 Ag0B 79.2(7) . . ?
C012 C028 Ag07 115(2) . . ?
C012 C028 Ag0B 113.0(19) . . ?
C01H C028 Ag07 119.9(19) . . ?
C01H C028 Ag0B 107(2) . . ?
C01H C028 C012 116(2) . . ?
N00Z C02A C01P 117.2(19) . . ?
N00Z C02A C02O 118(2) . . ?
C01P C02A C02O 124(2) . . ?
Ag0B C02B Ag0D 74.7(9) . . ?
C016 C02B Ag0B 111(2) . . ?
C016 C02B Ag0D 111.1(17) . . ?
C02F C02B Ag0B 120.9(16) . . ?
C02F C02B Ag0D 112.9(17) . . ?
C02F C02B C016 118(2) . . ?
C01K C02C C02X 123(2) . . ?
N00V C02E C35 116(3) . . ?
C02F C02E N00V 117(4) . . ?
C02F C02E C35 127(4) . . ?
C02E C02F C02B 122(3) . . ?
F01D C02K S00F 102(3) . . ?
F01R C02K S00F 115(3) . . ?
F01R C02K F01D 111(4) . . ?
F01R C02K F02J 111(5) . . ?
F02J C02K S00F 108(3) . . ?
F02J C02K F01D 110(3) . . ?
F01A C02S S00E 113(3) . . ?
F01A C02S F01E 106(4) . . ?
F01E C02S S00E 105(2) . . ?
F01Z C02S S00E 115(4) . . ?
F01Z C02S F01A 115(3) . . ?
F01Z C02S F01E 101(4) . . ?
N01X C02X C02C 116(2) . . ?
N01X C02X C0AA 116(3) . . ?
C02C C02X C0AA 127(3) . . ?
F014 C58 S00H 108(3) . . ?
F014 C58 F021 104(3) . . ?
F01U C58 S00H 112(3) . . ?
F01U C58 F014 110(3) . . ?
F01U C58 F021 110(3) . . ?
F021 C58 S00H 112(3) . . ?
F01T C59 S00J 120(4) . . ?
F01T C59 F02M 104(4) . . ?
F01T C59 F02V 117(6) . . ?
F02M C59 S00J 114(4) . . ?
F02M C59 F02V 113(5) . . ?
F02V C59 S00J 89(3) . . ?
F32 C73 S00I 114(6) . . ?
F32 C73 F42 106(7) . . ?
F47 C73 S00I 121(6) . . ?
F47 C73 F32 109(5) . . ?
F47 C73 F42 96(6) . . ?
F42 C73 S00I 109(4) . . ?

loop_
_geom_bond_atom_site_label_1
_geom_bond_atom_site_label_2
_geom_bond_distance
_geom_bond_site_symmetry_2
_geom_bond_publ_flag
Ag01 Ag02 2.701(2) . ?
Ag01 Ag03 3.0782(18) . ?
Ag01 Ag04 2.718(2) . ?
Ag01 Ag05 3.164(2) . ?
Ag01 Ag08 3.1670(19) . ?
Ag01 O00O 2.573(15) . ?
Ag01 C013 2.28(2) . ?
Ag01 C019 2.287(16) . ?
Ag02 Ag03 2.763(2) . ?
Ag02 Ag06 3.2530(19) . ?
Ag02 Ag08 2.986(2) . ?
Ag02 Ag0C 3.196(2) . ?
Ag02 C01B 2.203(12) . ?
Ag02 C013 2.15(2) . ?
Ag02 O01Y 2.49(2) . ?
Ag03 Ag07 2.780(2) . ?
Ag03 Ag08 2.897(2) . ?
Ag03 Ag0A 3.2560(19) . ?
Ag03 C01B 2.235(11) . ?
Ag03 C023 2.24(2) . ?
Ag04 Ag05 2.736(2) . ?
Ag04 Ag07 3.281(2) . ?
Ag04 Ag08 2.9470(19) . ?
Ag04 Ag0B 3.2230(19) . ?
Ag04 O00X 2.509(19) . ?
Ag04 C016 2.17(3) . ?
Ag04 C019 2.14(2) . ?
Ag05 Ag08 2.929(2) . ?
Ag05 Ag0C 2.796(2) . ?
Ag05 Ag0D 3.204(2) . ?
Ag05 C016 2.21(3) . ?
Ag05 C01C 2.29(2) . ?
Ag05 O01M 2.58(2) . ?
Ag06 Ag08 2.930(2) . ?
Ag06 Ag09 3.022(2) . ?
Ag06 Ag0A 2.758(2) . ?
Ag06 Ag0C 2.817(2) . ?
Ag06 C00Q 2.256(14) . ?
Ag06 C017 2.24(3) . ?
Ag07 Ag08 2.8852(19) . ?
Ag07 Ag0A 3.218(2) . ?
Ag07 Ag0B 2.825(3) . ?
Ag07 C023 2.18(2) . ?
Ag07 C028 2.18(2) . ?
Ag08 Ag09 3.0621(19) . ?
Ag08 Ag0A 3.025(2) . ?
Ag08 Ag0B 2.915(2) . ?
Ag08 Ag0C 2.863(2) . ?
Ag08 Ag0D 3.038(2) . ?
Ag09 Ag0A 2.716(3) . ?
Ag09 Ag0B 3.089(2) . ?
Ag09 Ag0D 2.737(3) . ?
Ag09 O00S 2.584(19) . ?
Ag09 C012 2.32(2) . ?
Ag09 C01K 2.268(19) . ?
Ag0A C00Q 2.214(13) . ?
Ag0A C012 2.22(4) . ?
Ag0B Ag0D 2.716(2) . ?
Ag0B C028 2.25(3) . ?
Ag0B C02B 2.20(3) . ?
Ag0C Ag0D 3.322(2) . ?
Ag0C C017 2.13(2) . ?
Ag0C C01C 2.17(2) . ?
Ag0D O00T 2.47(2) . ?
Ag0D C01K 2.20(2) . ?
Ag0D C02B 2.28(2) . ?
S00E O00L 1.396(18) . ?
S00E O00O 1.440(18) . ?
S00E O00U 1.41(2) . ?
S00E C02S 1.80(3) . ?
S00F O00X 1.43(2) . ?
S00F O00Y 1.462(19) . ?
S00F O01W 1.38(2) . ?
S00F C02K 1.94(4) . ?
S00G O00T 1.40(2) . ?
S00G O01M 1.43(2) . ?
S00G C01O 1.86(3) . ?
S00G O024 1.43(2) . ?
S00H O00M 1.39(2) . ?
S00H O015 1.43(2) . ?
S00H O026 1.50(3) . ?
S00H C58 1.70(4) . ?
S00I O01Y 1.39(2) . ?
S00I O020 1.38(3) . ?
S00I O02L 1.40(4) . ?
S00I C73 1.66(6) . ?
S00J O00S 1.42(2) . ?
S00J O01J 1.29(3) . ?
S00J O43 1.64(4) . ?
S00J C59 1.69(4) . ?
F00N C01O 1.29(3) . ?
N00P C010 1.33(3) . ?
N00P C01I 1.32(3) . ?
C00Q C01B 1.3900 . ?
C00Q C029 1.3900 . ?
C01B C025 1.3900 . ?
C025 C02G 1.3900 . ?
C02G N01F 1.3900 . ?
C02G C02R 1.51(3) . ?
N01F C029 1.3900 . ?
N00R C01L 1.33(3) . ?
N00R C01S 1.33(3) . ?
N00V C018 1.33(4) . ?
N00V C02E 1.37(5) . ?
N00Z C01H 1.32(3) . ?
N00Z C02A 1.38(3) . ?
C010 C01C 1.46(2) . ?
F011 C01O 1.34(3) . ?
C012 C01P 1.38(4) . ?
C012 C028 1.39(4) . ?
C013 C01C 1.39(4) . ?
C013 C01G 1.43(3) . ?
F014 C58 1.39(4) . ?
C016 C018 1.39(3) . ?
C016 C02B 1.45(3) . ?
C017 C01K 1.44(3) . ?
C017 C027 1.45(3) . ?
C019 C01L 1.44(2) . ?
C019 C023 1.42(3) . ?
F01A C02S 1.28(5) . ?
F01D C02K 1.39(5) . ?
F01E C02S 1.43(5) . ?
C01G C01I 1.39(3) . ?
C01H C028 1.36(4) . ?
C01I C02D 1.49(3) . ?
C01K C02C 1.35(3) . ?
F01N C01O 1.33(4) . ?
C01P C02A 1.43(4) . ?
C01Q C01S 1.43(3) . ?
F01R C02K 1.13(4) . ?
C01S C022 1.37(3) . ?
F01T C59 1.33(5) . ?
F01U C58 1.32(4) . ?
N01X C027 1.33(4) . ?
N01X C02X 1.38(4) . ?
F01Z C02S 1.19(5) . ?
F021 C58 1.41(4) . ?
C022 C023 1.45(3) . ?
C02A C02O 1.48(3) . ?
C02B C02F 1.44(4) . ?
C02C C02X 1.42(3) . ?
C02E C02F 1.31(4) . ?
C02E C35 1.49(5) . ?
F02J C02K 1.38(6) . ?
F02M C59 1.35(6) . ?
F02V C59 1.54(8) . ?
C02X C0AA 1.52(4) . ?
F32 C73 1.34(8) . ?
F47 C73 1.30(9) . ?
C73 F42 1.44(8) . ?
